data_4307754
loop_
_publ_author_name
'C. Adam Dyker'
'Neil Burford'
'Gabriel Menard'
'Michael D. Lumsden'
'Andreas Decken'

_publ_contact_author_address
;Department of Chemistry
University of New Brunswick
Fredericton, NB
E3B 6E2
Canada
;
_publ_contact_author_email adecken@unb.ca
_publ_contact_author_fax '(506) 453-4981'
_publ_contact_author_name 'Andreas Decken'
_publ_contact_author_phone '(506) 453-4875'
_publ_section_title
;
Monocyclic Di- and Triphosphinophosphonium Cations: New Foundational
Frameworks for catena-Phosphorus Chemistry
;
_journal_name_full 'Inorganic Chemistry'
_journal_page_first 4277
_journal_page_last 4285
_journal_paper_doi 10.1021/ic0622499
_journal_volume 46
_journal_year 2007
_chemical_formula_sum 'C17 H37 F3 O3 P4 S'
_chemical_formula_weight 502.41
_space_group_IT_number 14
_symmetry_cell_setting monoclinic
_symmetry_Int_Tables_number 14
_symmetry_space_group_name_Hall '-P 2yn'
_symmetry_space_group_name_H-M 'P 1 21/n 1'
_atom_sites_solution_hydrogens difmap
_atom_sites_solution_primary direct
_atom_sites_solution_secondary difmap
_audit_creation_method SHELXL-97
_cell_angle_alpha 90.00
_cell_angle_beta 98.354(12)
_cell_angle_gamma 90.00
_cell_formula_units_Z 4
_cell_length_a 13.773(10)
_cell_length_b 12.781(9)
_cell_length_c 15.071(10)
_cell_measurement_reflns_used 7324
_cell_measurement_temperature 208(1)
_cell_measurement_theta_max 28.34
_cell_measurement_theta_min 2.46
_cell_volume 2625(3)
_computing_cell_refinement 'Bruker SMART'
_computing_data_collection 'Bruker SMART'
_computing_data_reduction 'Bruker SAINT'
_computing_molecular_graphics 'Bruker SHELXTL'
_computing_publication_material 'Bruker SHELXTL'
_computing_structure_refinement 'SHELXL-97 (Sheldrick, 1997)'
_computing_structure_solution 'SHELXS-97 (Sheldrick, 1997)'
_diffrn_ambient_temperature 208(1)
_diffrn_measured_fraction_theta_full 0.974
_diffrn_measured_fraction_theta_max 0.974
_diffrn_measurement_device_type 'CCD area detector'
_diffrn_measurement_method 'phi and omega scans'
_diffrn_radiation_monochromator graphite
_diffrn_radiation_probe x-ray
_diffrn_radiation_type MoK\a
_diffrn_radiation_wavelength 0.71073
_diffrn_reflns_av_R_equivalents 0.0447
_diffrn_reflns_av_sigmaI/netI 0.0554
_diffrn_reflns_limit_h_max 16
_diffrn_reflns_limit_h_min -17
_diffrn_reflns_limit_k_max 16
_diffrn_reflns_limit_k_min -15
_diffrn_reflns_limit_l_max 19
_diffrn_reflns_limit_l_min -18
_diffrn_reflns_number 17562
_diffrn_reflns_theta_full 27.48
_diffrn_reflns_theta_max 27.48
_diffrn_reflns_theta_min 1.87
_diffrn_source 'fine-focus sealed tube'
_diffrn_source_type 'Bruker AXS SMART1000/P4'
_diffrn_standards_decay_% 0
_diffrn_standards_interval_count 0
_diffrn_standards_interval_time 0
_diffrn_standards_number 0
_exptl_absorpt_coefficient_mu 0.403
_exptl_absorpt_correction_type multi-scan
_exptl_absorpt_process_details 'SADABS (Sheldrick, 1997b)'
_exptl_crystal_colour Colourless
_exptl_crystal_density_diffrn 1.271
_exptl_crystal_density_method 'not measured'
_exptl_crystal_description Irregular
_exptl_crystal_F_000 1064
_exptl_crystal_size_max 0.425
_exptl_crystal_size_mid 0.35
_exptl_crystal_size_min 0.125
_refine_diff_density_max 0.361
_refine_diff_density_min -0.285
_refine_diff_density_rms 0.059
_refine_ls_extinction_method none
_refine_ls_goodness_of_fit_ref 1.013
_refine_ls_hydrogen_treatment refall
_refine_ls_matrix_type full
_refine_ls_number_parameters 401
_refine_ls_number_reflns 5889
_refine_ls_number_restraints 0
_refine_ls_restrained_S_all 1.013
_refine_ls_R_factor_all 0.0760
_refine_ls_R_factor_gt 0.0406
_refine_ls_shift/su_max 0.001
_refine_ls_shift/su_mean 0.000
_refine_ls_structure_factor_coef Fsqd
_refine_ls_weighting_details 'calc w=1/[\s^2^(Fo^2^)+(0.0476P)^2^+0.0000P] where P=(Fo^2^+2Fc^2^)/3'
_refine_ls_weighting_scheme calc
_refine_ls_wR_factor_gt 0.0889
_refine_ls_wR_factor_ref 0.0962
_reflns_number_gt 4041
_reflns_number_total 5889
_reflns_threshold_expression 'I > 2\s(I)'
_cod_data_source_file ic0622499-file004.cif
_cod_data_source_block nb050871
_cod_original_sg_symbol_H-M 'P 21/n'
_cod_database_code 4307754

loop_
_symmetry_equiv_pos_as_xyz
'x, y, z'
'-x+1/2, y+1/2, -z+1/2'
'-x, -y, -z'
'x-1/2, -y-1/2, z-1/2'

loop_
_atom_site_label
_atom_site_type_symbol
_atom_site_fract_x
_atom_site_fract_y
_atom_site_fract_z
_atom_site_U_iso_or_equiv
_atom_site_adp_type
_atom_site_occupancy
_atom_site_symmetry_multiplicity
_atom_site_calc_flag
_atom_site_refinement_flags
_atom_site_disorder_assembly
_atom_site_disorder_group
P1 P 0.92525(4) 0.70894(4) 0.16103(4) 0.02528(14) Uani 1 1 d . . .
P2 P 1.04442(4) 0.81331(4) 0.21806(4) 0.02901(14) Uani 1 1 d . . .
P3 P 1.06970(4) 0.83609(4) 0.07605(4) 0.02874(15) Uani 1 1 d . . .
P4 P 0.98728(4) 0.68788(4) 0.03714(4) 0.02801(14) Uani 1 1 d . . .
C1 C 0.91483(17) 0.58583(15) 0.22352(15) 0.0305(5) Uani 1 1 d . . .
C2 C 1.0187(2) 0.5433(2) 0.2550(2) 0.0398(6) Uani 1 1 d . . .
C3 C 0.8625(2) 0.6115(2) 0.30311(19) 0.0402(6) Uani 1 1 d . . .
C4 C 0.8555(2) 0.50802(18) 0.16004(19) 0.0379(6) Uani 1 1 d . . .
C5 C 0.98369(17) 0.93797(16) 0.24952(16) 0.0326(5) Uani 1 1 d . . .
C6 C 1.0707(2) 1.0122(2) 0.2786(2) 0.0492(7) Uani 1 1 d . . .
C7 C 0.9308(3) 0.9116(2) 0.3287(2) 0.0559(9) Uani 1 1 d . . .
C8 C 0.9134(2) 0.98982(19) 0.17591(19) 0.0377(6) Uani 1 1 d . . .
C9 C 1.20171(16) 0.79428(18) 0.07839(17) 0.0365(5) Uani 1 1 d . . .
C10 C 1.2162(2) 0.7851(3) -0.0195(2) 0.0603(9) Uani 1 1 d . . .
C11 C 1.2645(2) 0.8823(3) 0.1257(3) 0.0567(8) Uani 1 1 d . . .
C12 C 1.2299(2) 0.6912(2) 0.1266(2) 0.0508(7) Uani 1 1 d . . .
C13 C 0.88785(16) 0.72688(16) -0.05611(15) 0.0306(5) Uani 1 1 d . . .
C14 C 0.8378(2) 0.8323(2) -0.04422(18) 0.0383(6) Uani 1 1 d . . .
C15 C 0.8113(2) 0.6388(2) -0.0670(2) 0.0459(7) Uani 1 1 d . . .
C16 C 0.9410(2) 0.7320(2) -0.13870(18) 0.0413(6) Uani 1 1 d . . .
S S 0.62221(4) 0.76492(4) 0.13960(4) 0.03436(15) Uani 1 1 d . . .
O1 O 0.69811(13) 0.84347(14) 0.15060(13) 0.0521(5) Uani 1 1 d . . .
O2 O 0.55516(15) 0.76978(17) 0.20298(14) 0.0669(6) Uani 1 1 d . . .
O3 O 0.65781(16) 0.66307(14) 0.12017(16) 0.0666(6) Uani 1 1 d . . .
C17 C 0.5465(2) 0.8027(3) 0.0365(2) 0.0568(8) Uani 1 1 d . . .
F1 F 0.50977(16) 0.89823(16) 0.04255(15) 0.0968(7) Uani 1 1 d . . .
F2 F 0.59461(14) 0.7977(2) -0.03292(12) 0.0976(7) Uani 1 1 d . . .
F3 F 0.47040(13) 0.73759(19) 0.01851(14) 0.0966(7) Uani 1 1 d . . .
H1 H 0.8365(16) 0.7511(16) 0.1512(15) 0.040(6) Uiso 1 1 d . . .
H2A H 1.0538(17) 0.5356(17) 0.2038(17) 0.038(7) Uiso 1 1 d . . .
H2B H 1.0563(18) 0.5904(19) 0.2948(17) 0.043(7) Uiso 1 1 d . . .
H2C H 1.0130(19) 0.473(2) 0.2840(18) 0.053(7) Uiso 1 1 d . . .
H3A H 0.8997(18) 0.6612(19) 0.3410(17) 0.040(7) Uiso 1 1 d . . .
H3B H 0.8549(19) 0.548(2) 0.3383(17) 0.052(8) Uiso 1 1 d . . .
H3C H 0.7995(19) 0.6332(19) 0.2849(16) 0.039(7) Uiso 1 1 d . . .
H4A H 0.848(2) 0.445(2) 0.1918(18) 0.059(8) Uiso 1 1 d . . .
H4B H 0.7927(19) 0.5282(18) 0.1382(16) 0.037(7) Uiso 1 1 d . . .
H4C H 0.8895(17) 0.4951(18) 0.1103(17) 0.039(7) Uiso 1 1 d . . .
H6A H 1.110(2) 1.024(2) 0.226(2) 0.063(9) Uiso 1 1 d . . .
H6B H 1.1098(19) 0.986(2) 0.3281(19) 0.045(8) Uiso 1 1 d . . .
H6C H 1.040(2) 1.079(2) 0.2957(17) 0.055(8) Uiso 1 1 d . . .
H7A H 0.981(2) 0.884(3) 0.375(2) 0.080(11) Uiso 1 1 d . . .
H7B H 0.904(2) 0.976(2) 0.3521(18) 0.060(8) Uiso 1 1 d . . .
H7C H 0.873(2) 0.863(3) 0.312(2) 0.078(11) Uiso 1 1 d . . .
H8A H 0.9438(18) 1.0072(19) 0.1235(18) 0.044(7) Uiso 1 1 d . . .
H8B H 0.8900(18) 1.057(2) 0.1989(17) 0.048(7) Uiso 1 1 d . . .
H8C H 0.858(2) 0.951(2) 0.1545(18) 0.056(8) Uiso 1 1 d . . .
H10A H 1.170(2) 0.733(3) -0.051(2) 0.077(11) Uiso 1 1 d . . .
H10B H 1.283(2) 0.769(2) -0.020(2) 0.071(9) Uiso 1 1 d . . .
H10C H 1.199(2) 0.845(3) -0.050(2) 0.070(11) Uiso 1 1 d . . .
H11A H 1.335(2) 0.864(2) 0.1265(17) 0.057(8) Uiso 1 1 d . . .
H11B H 1.251(3) 0.942(3) 0.093(2) 0.089(12) Uiso 1 1 d . . .
H11C H 1.248(2) 0.890(3) 0.189(2) 0.090(12) Uiso 1 1 d . . .
H12A H 1.2249(19) 0.700(2) 0.192(2) 0.055(8) Uiso 1 1 d . . .
H12B H 1.193(2) 0.633(2) 0.0987(19) 0.060(9) Uiso 1 1 d . . .
H12C H 1.2974(19) 0.6763(18) 0.1257(16) 0.040(7) Uiso 1 1 d . . .
H14A H 0.885(2) 0.891(2) -0.0381(18) 0.054(8) Uiso 1 1 d . . .
H14B H 0.8034(17) 0.8320(17) 0.0065(16) 0.036(6) Uiso 1 1 d . . .
H14C H 0.7849(18) 0.8465(18) -0.0979(17) 0.041(7) Uiso 1 1 d . . .
H15A H 0.7748(19) 0.6358(19) -0.0154(18) 0.050(8) Uiso 1 1 d . . .
H15B H 0.8381(19) 0.573(2) -0.0780(17) 0.046(7) Uiso 1 1 d . . .
H15C H 0.7581(18) 0.6532(18) -0.1187(17) 0.042(7) Uiso 1 1 d . . .
H16A H 0.9706(19) 0.667(2) -0.1482(17) 0.049(8) Uiso 1 1 d . . .
H16B H 0.8942(18) 0.7484(19) -0.1927(18) 0.044(7) Uiso 1 1 d . . .
H16C H 0.9886(19) 0.785(2) -0.1322(17) 0.046(7) Uiso 1 1 d . . .

loop_
_atom_site_aniso_label
_atom_site_aniso_U_11
_atom_site_aniso_U_22
_atom_site_aniso_U_33
_atom_site_aniso_U_23
_atom_site_aniso_U_13
_atom_site_aniso_U_12
P1 0.0288(3) 0.0197(3) 0.0279(3) 0.0020(2) 0.0060(2) 0.0006(2)
P2 0.0312(3) 0.0224(3) 0.0324(3) 0.0000(2) 0.0012(2) 0.0014(2)
P3 0.0254(3) 0.0251(3) 0.0359(3) 0.0040(2) 0.0049(3) 0.0008(2)
P4 0.0301(3) 0.0243(3) 0.0307(3) 0.0000(2) 0.0080(2) 0.0010(2)
C1 0.0390(14) 0.0218(10) 0.0312(13) 0.0046(9) 0.0066(11) 0.0012(9)
C2 0.0444(16) 0.0304(13) 0.0433(16) 0.0095(11) 0.0016(13) 0.0034(11)
C3 0.0539(19) 0.0343(13) 0.0348(15) 0.0075(11) 0.0140(13) 0.0007(13)
C4 0.0436(17) 0.0238(12) 0.0452(16) 0.0040(10) 0.0022(13) -0.0039(11)
C5 0.0392(14) 0.0219(10) 0.0362(14) -0.0023(9) 0.0036(11) 0.0013(9)
C6 0.0511(18) 0.0294(13) 0.060(2) -0.0094(13) -0.0140(16) 0.0017(12)
C7 0.086(3) 0.0375(15) 0.050(2) 0.0011(13) 0.0289(19) 0.0160(17)
C8 0.0375(15) 0.0272(12) 0.0474(17) -0.0028(11) 0.0024(13) 0.0046(11)
C9 0.0233(12) 0.0383(13) 0.0480(15) 0.0049(11) 0.0054(11) 0.0028(10)
C10 0.0338(17) 0.094(3) 0.057(2) 0.0091(19) 0.0167(15) 0.0173(18)
C11 0.0274(16) 0.0512(18) 0.088(3) -0.0011(17) -0.0013(16) -0.0044(13)
C12 0.0329(15) 0.0444(16) 0.074(2) 0.0083(15) 0.0052(15) 0.0129(13)
C13 0.0309(12) 0.0320(11) 0.0289(13) -0.0004(9) 0.0040(10) -0.0025(9)
C14 0.0368(15) 0.0439(15) 0.0334(15) 0.0037(11) 0.0021(12) 0.0070(12)
C15 0.0448(17) 0.0465(16) 0.0443(18) 0.0004(13) -0.0008(14) -0.0140(13)
C16 0.0510(17) 0.0443(15) 0.0304(15) -0.0003(12) 0.0121(13) -0.0004(14)
S 0.0366(3) 0.0313(3) 0.0365(4) -0.0010(2) 0.0099(3) 0.0005(2)
O1 0.0402(11) 0.0480(11) 0.0672(13) -0.0119(9) 0.0052(10) -0.0115(8)
O2 0.0680(14) 0.0867(15) 0.0534(13) -0.0014(11) 0.0338(11) -0.0082(12)
O3 0.0684(14) 0.0346(10) 0.0971(17) -0.0048(10) 0.0128(13) 0.0145(9)
C17 0.0389(16) 0.081(2) 0.0513(18) -0.0094(16) 0.0089(14) 0.0079(15)
F1 0.0970(16) 0.0824(14) 0.1042(17) 0.0211(12) -0.0084(13) 0.0417(13)
F2 0.0715(13) 0.183(2) 0.0394(11) 0.0123(12) 0.0114(10) 0.0135(14)
F3 0.0441(11) 0.149(2) 0.0923(16) -0.0568(14) -0.0059(10) -0.0132(12)

loop_
_atom_type_symbol
_atom_type_description
_atom_type_scat_dispersion_real
_atom_type_scat_dispersion_imag
_atom_type_scat_source
C C 0.0033 0.0016 'International Tables Vol C Tables 4.2.6.8 and 6.1.1.4'
H H 0.0000 0.0000 'International Tables Vol C Tables 4.2.6.8 and 6.1.1.4'
O O 0.0106 0.0060 'International Tables Vol C Tables 4.2.6.8 and 6.1.1.4'
F F 0.0171 0.0103 'International Tables Vol C Tables 4.2.6.8 and 6.1.1.4'
P P 0.1023 0.0942 'International Tables Vol C Tables 4.2.6.8 and 6.1.1.4'
S S 0.1246 0.1234 'International Tables Vol C Tables 4.2.6.8 and 6.1.1.4'

loop_
_geom_angle_atom_site_label_1
_geom_angle_atom_site_label_2
_geom_angle_atom_site_label_3
_geom_angle
_geom_angle_site_symmetry_1
_geom_angle_site_symmetry_3
_geom_angle_publ_flag
C1 P1 P4 113.58(8) . . ?
C1 P1 P2 115.29(9) . . ?
P4 P1 P2 92.68(5) . . ?
C1 P1 H1 105.3(9) . . ?
P4 P1 H1 115.1(10) . . ?
P2 P1 H1 115.0(9) . . ?
C5 P2 P1 106.12(9) . . ?
C5 P2 P3 105.43(8) . . ?
P1 P2 P3 85.17(4) . . ?
C9 P3 P2 103.20(8) . . ?
C9 P3 P4 102.42(9) . . ?
P2 P3 P4 89.83(4) . . ?
C13 P4 P1 105.89(9) . . ?
C13 P4 P3 104.92(8) . . ?
P1 P4 P3 85.30(4) . . ?
C3 C1 C4 111.2(2) . . ?
C3 C1 C2 111.0(2) . . ?
C4 C1 C2 110.6(2) . . ?
C3 C1 P1 107.39(15) . . ?
C4 C1 P1 107.95(17) . . ?
C2 C1 P1 108.67(15) . . ?
C1 C2 H2A 109.7(14) . . ?
C1 C2 H2B 111.6(15) . . ?
H2A C2 H2B 106.0(19) . . ?
C1 C2 H2C 108.8(15) . . ?
H2A C2 H2C 109.4(19) . . ?
H2B C2 H2C 111(2) . . ?
C1 C3 H3A 110.0(14) . . ?
C1 C3 H3B 110.2(14) . . ?
H3A C3 H3B 109(2) . . ?
C1 C3 H3C 111.5(15) . . ?
H3A C3 H3C 112(2) . . ?
H3B C3 H3C 104(2) . . ?
C1 C4 H4A 109.0(17) . . ?
C1 C4 H4B 115.6(15) . . ?
H4A C4 H4B 105(2) . . ?
C1 C4 H4C 108.9(14) . . ?
H4A C4 H4C 110(2) . . ?
H4B C4 H4C 108(2) . . ?
C8 C5 C7 110.1(2) . . ?
C8 C5 C6 109.0(2) . . ?
C7 C5 C6 110.8(3) . . ?
C8 C5 P2 116.35(17) . . ?
C7 C5 P2 106.81(16) . . ?
C6 C5 P2 103.65(17) . . ?
C5 C6 H6A 110.2(17) . . ?
C5 C6 H6B 110.1(16) . . ?
H6A C6 H6B 112(2) . . ?
C5 C6 H6C 104.9(16) . . ?
H6A C6 H6C 111(2) . . ?
H6B C6 H6C 109(2) . . ?
C5 C7 H7A 105.5(19) . . ?
C5 C7 H7B 110.2(15) . . ?
H7A C7 H7B 108(2) . . ?
C5 C7 H7C 112.5(18) . . ?
H7A C7 H7C 114(3) . . ?
H7B C7 H7C 106(2) . . ?
C5 C8 H8A 113.0(15) . . ?
C5 C8 H8B 109.1(15) . . ?
H8A C8 H8B 106.5(19) . . ?
C5 C8 H8C 115.3(17) . . ?
H8A C8 H8C 106(2) . . ?
H8B C8 H8C 107(2) . . ?
C10 C9 C12 109.6(3) . . ?
C10 C9 C11 111.4(3) . . ?
C12 C9 C11 109.0(3) . . ?
C10 C9 P3 105.34(19) . . ?
C12 C9 P3 115.45(17) . . ?
C11 C9 P3 106.11(18) . . ?
C9 C10 H10A 111.1(18) . . ?
C9 C10 H10B 106.8(19) . . ?
H10A C10 H10B 113(2) . . ?
C9 C10 H10C 111.4(19) . . ?
H10A C10 H10C 103(3) . . ?
H10B C10 H10C 111(3) . . ?
C9 C11 H11A 108.6(16) . . ?
C9 C11 H11B 108(2) . . ?
H11A C11 H11B 109(3) . . ?
C9 C11 H11C 108.7(19) . . ?
H11A C11 H11C 111(3) . . ?
H11B C11 H11C 111(3) . . ?
C9 C12 H12A 109.1(16) . . ?
C9 C12 H12B 112.1(17) . . ?
H12A C12 H12B 114(2) . . ?
C9 C12 H12C 110.3(14) . . ?
H12A C12 H12C 104(2) . . ?
H12B C12 H12C 107(2) . . ?
C16 C13 C14 109.4(2) . . ?
C16 C13 C15 110.3(2) . . ?
C14 C13 C15 110.1(2) . . ?
C16 C13 P4 103.67(17) . . ?
C14 C13 P4 115.82(17) . . ?
C15 C13 P4 107.42(17) . . ?
C13 C14 H14A 112.1(15) . . ?
C13 C14 H14B 111.9(13) . . ?
H14A C14 H14B 109(2) . . ?
C13 C14 H14C 110.1(14) . . ?
H14A C14 H14C 109(2) . . ?
H14B C14 H14C 104.7(19) . . ?
C13 C15 H15A 111.4(15) . . ?
C13 C15 H15B 113.1(16) . . ?
H15A C15 H15B 111(2) . . ?
C13 C15 H15C 111.1(14) . . ?
H15A C15 H15C 103(2) . . ?
H15B C15 H15C 107(2) . . ?
C13 C16 H16A 110.6(16) . . ?
C13 C16 H16B 110.4(14) . . ?
H16A C16 H16B 108(2) . . ?
C13 C16 H16C 110.7(15) . . ?
H16A C16 H16C 110(2) . . ?
H16B C16 H16C 107(2) . . ?
O2 S O3 116.77(13) . . ?
O2 S O1 115.01(12) . . ?
O3 S O1 113.05(13) . . ?
O2 S C17 102.45(14) . . ?
O3 S C17 103.79(14) . . ?
O1 S C17 103.38(14) . . ?
F2 C17 F1 109.8(3) . . ?
F2 C17 F3 106.2(3) . . ?
F1 C17 F3 106.9(2) . . ?
F2 C17 S 112.0(2) . . ?
F1 C17 S 111.3(2) . . ?
F3 C17 S 110.3(2) . . ?

loop_
_geom_bond_atom_site_label_1
_geom_bond_atom_site_label_2
_geom_bond_distance
_geom_bond_site_symmetry_2
_geom_bond_publ_flag
P1 C1 1.850(2) . ?
P1 P4 2.1800(14) . ?
P1 P2 2.1914(13) . ?
P1 H1 1.32(2) . ?
P2 C5 1.892(2) . ?
P2 P3 2.2368(17) . ?
P3 C9 1.890(3) . ?
P3 P4 2.2423(14) . ?
P4 C13 1.881(3) . ?
C1 C3 1.522(3) . ?
C1 C4 1.532(3) . ?
C1 C2 1.539(3) . ?
C2 H2A 0.97(2) . ?
C2 H2B 0.95(3) . ?
C2 H2C 1.01(3) . ?
C3 H3A 0.95(3) . ?
C3 H3B 0.98(3) . ?
C3 H3C 0.91(3) . ?
C4 H4A 0.96(3) . ?
C4 H4B 0.92(3) . ?
C4 H4C 0.96(2) . ?
C5 C8 1.515(4) . ?
C5 C7 1.523(4) . ?
C5 C6 1.542(4) . ?
C6 H6A 1.03(3) . ?
C6 H6B 0.92(3) . ?
C6 H6C 1.00(3) . ?
C7 H7A 0.97(3) . ?
C7 H7B 0.99(3) . ?
C7 H7C 1.01(3) . ?
C8 H8A 0.97(3) . ?
C8 H8B 1.00(3) . ?
C8 H8C 0.93(3) . ?
C9 C10 1.522(4) . ?
C9 C12 1.528(4) . ?
C9 C11 1.530(4) . ?
C10 H10A 0.99(3) . ?
C10 H10B 0.95(3) . ?
C10 H10C 0.91(3) . ?
C11 H11A 1.00(3) . ?
C11 H11B 0.91(4) . ?
C11 H11C 1.02(3) . ?
C12 H12A 1.00(3) . ?
C12 H12B 0.97(3) . ?
C12 H12C 0.95(2) . ?
C13 C16 1.534(3) . ?
C13 C14 1.535(3) . ?
C13 C15 1.535(3) . ?
C14 H14A 0.99(3) . ?
C14 H14B 0.96(2) . ?
C14 H14C 1.02(3) . ?
C15 H15A 0.98(3) . ?
C15 H15B 0.95(3) . ?
C15 H15C 1.01(3) . ?
C16 H16A 0.95(3) . ?
C16 H16B 0.98(3) . ?
C16 H16C 0.94(3) . ?
S O2 1.4233(19) . ?
S O3 1.4362(19) . ?
S O1 1.4415(19) . ?
S C17 1.807(3) . ?
C17 F2 1.319(3) . ?
C17 F1 1.330(3) . ?
C17 F3 1.334(4) . ?

loop_
_cod_related_entry_id
_cod_related_entry_database
_cod_related_entry_code
1 ChemSpider 21155799
